data_1010810
loop_
_publ_author_name
'Bassiere, M'

_publ_section_title 'Sur la structure de l'azoture de cadmium.'
_journal_coden_ASTM COREAF
_journal_name_full
;
Comptes Rendus Hebdomadaires des Seances de l'Academie des Sciences
(1884 - 1965)
;
_journal_page_first 1573
_journal_page_last 1574
_journal_volume 204
_journal_year 1937
_chemical_formula_structural 'Cd (N3)2'
_chemical_formula_sum 'Cd N6'
_chemical_name_systematic 'Cadmium azide'
_space_group_IT_number 61
_symmetry_cell_setting orthorhombic
_symmetry_Int_Tables_number 61
_symmetry_space_group_name_Hall '-P 2ac 2ab'
_symmetry_space_group_name_H-M 'P b c a'
_cell_angle_alpha 90
_cell_angle_beta 90
_cell_angle_gamma 90
_cell_formula_units_Z 8
_cell_length_a 7.82(2)
_cell_length_b 6.46(3)
_cell_length_c 16.04(8)
_cell_volume 810.3
_exptl_crystal_density_meas 3.24
_cod_database_code 1010810

loop_
_symmetry_equiv_pos_as_xyz
x,y,z
1/2+x,1/2-y,-z
-x,1/2+y,1/2-z
1/2-x,-y,1/2+z
-x,-y,-z
1/2-x,1/2+y,z
x,1/2-y,1/2+z
1/2+x,y,1/2-z

loop_
_atom_site_label
_atom_site_fract_x
_atom_site_fract_y
_atom_site_fract_z
? ? ? ?
